data_4111357
loop_
_publ_author_name
'Masaichi Saito'
'Sanae Imaizumi'
'Tomoyuki Tajima'
'Kazuya Ishimura'
'Shigeru Nagase'

_publ_contact_author_address
;
Department of Chemistry, Saitama University,
Shimo-okubo, Sakura-ku, Saitama-city, Saitama, 338-8570 Japan
;
_publ_contact_author_email masaichi@chem.saitama-u.ac.jp
_publ_contact_author_fax +81-48-858-9029
_publ_contact_author_name 'Masaichi Saito'
_publ_contact_author_phone +81-48-858-3700
_publ_section_title
;
 Synthesis and Structure of Pentaorganostannate Having Five Carbon
 Substituents
;
_journal_name_full 'Journal of the American Chemical Society'
_journal_page_first 10974
_journal_page_last 10975
_journal_paper_doi 10.1021/ja072478+
_journal_volume 129
_journal_year 2007
_chemical_formula_moiety 'C12 H14 Li O6, C25 H19 Sn'
_chemical_formula_sum 'C37 H33 Li O6 Sn'
_chemical_formula_weight 699.28
_chemical_name_systematic
; 
 ? 
;
_space_group_IT_number 15
_symmetry_cell_setting monoclinic
_symmetry_space_group_name_Hall '-C 2yc'
_symmetry_space_group_name_H-M 'C 1 2/c 1'
_atom_sites_solution_hydrogens geom
_atom_sites_solution_primary direct
_atom_sites_solution_secondary difmap
_audit_creation_method SHELXL-97
_cell_angle_alpha 90.00
_cell_angle_beta 102.415(2)
_cell_angle_gamma 90.00
_cell_formula_units_Z 4
_cell_length_a 11.5850(10)
_cell_length_b 20.8836(17)
_cell_length_c 15.2368(12)
_cell_measurement_reflns_used 3907
_cell_measurement_temperature 93(2)
_cell_measurement_theta_max 26.88
_cell_measurement_theta_min 2.24
_cell_volume 3600.1(5)
_computing_cell_refinement 'Bruker SMART'
_computing_data_collection 'Bruker SMART'
_computing_data_reduction 'Bruker SAINT'
_computing_molecular_graphics 'Bruker SHELXTL'
_computing_publication_material 'Bruker SHELXTL'
_computing_structure_refinement 'SHELXL-97 (Sheldrick, 1997)'
_computing_structure_solution 'SHELXS-97 (Sheldrick, 1990)'
_diffrn_ambient_temperature 93(2)
_diffrn_measured_fraction_theta_full 0.999
_diffrn_measured_fraction_theta_max 0.999
_diffrn_measurement_device_type 'CCD area detector'
_diffrn_measurement_method 'phi and omega scans'
_diffrn_radiation_monochromator graphite
_diffrn_radiation_source 'fine-focus sealed tube'
_diffrn_radiation_type MoK\a
_diffrn_radiation_wavelength 0.71069
_diffrn_reflns_av_R_equivalents 0.0310
_diffrn_reflns_av_sigmaI/netI 0.0349
_diffrn_reflns_limit_h_max 13
_diffrn_reflns_limit_h_min -9
_diffrn_reflns_limit_k_max 23
_diffrn_reflns_limit_k_min -24
_diffrn_reflns_limit_l_max 18
_diffrn_reflns_limit_l_min -18
_diffrn_reflns_number 10560
_diffrn_reflns_theta_full 25.10
_diffrn_reflns_theta_max 25.10
_diffrn_reflns_theta_min 2.05
_exptl_absorpt_coefficient_mu 0.750
_exptl_absorpt_correction_T_max 0.861
_exptl_absorpt_correction_T_min 0.835
_exptl_absorpt_correction_type empirical
_exptl_absorpt_process_details
;
SADABS; Sheldrick 1996
;
_exptl_crystal_density_diffrn 1.290
_exptl_crystal_F_000 1424
_exptl_crystal_size_max 0.50
_exptl_crystal_size_mid 0.20
_exptl_crystal_size_min 0.20
_refine_diff_density_max 1.773
_refine_diff_density_min -2.226
_refine_diff_density_rms 0.101
_refine_ls_extinction_method none
_refine_ls_goodness_of_fit_ref 1.115
_refine_ls_hydrogen_treatment constr
_refine_ls_matrix_type full
_refine_ls_number_parameters 251
_refine_ls_number_reflns 3208
_refine_ls_number_restraints 1
_refine_ls_restrained_S_all 1.115
_refine_ls_R_factor_all 0.0789
_refine_ls_R_factor_gt 0.0670
_refine_ls_shift/su_max 0.000
_refine_ls_shift/su_mean 0.000
_refine_ls_structure_factor_coef Fsqd
_refine_ls_weighting_details 'calc w=1/[\s^2^(Fo^2^)+(0.0218P)^2^+35.5358P] where P=(Fo^2^+2Fc^2^)/3'
_refine_ls_weighting_scheme calc
_refine_ls_wR_factor_gt 0.1390
_refine_ls_wR_factor_ref 0.1472
_reflns_number_gt 2760
_reflns_number_total 3208
_reflns_threshold_expression >2sigma(I)
_cod_data_source_file ja072478rom20070409_095301.cif
_cod_data_source_block pentamethylstannate
_cod_original_sg_symbol_Hall -C2yc
_cod_database_code 4111357

loop_
_symmetry_equiv_pos_as_xyz
'x, y, z'
'-x, y, -z+1/2'
'x+1/2, y+1/2, z'
'-x+1/2, y+1/2, -z+1/2'
'-x, -y, -z'
'x, -y, z-1/2'
'-x+1/2, -y+1/2, -z'
'x+1/2, -y+1/2, z-1/2'

loop_
_atom_site_label
_atom_site_type_symbol
_atom_site_fract_x
_atom_site_fract_y
_atom_site_fract_z
_atom_site_U_iso_or_equiv
_atom_site_adp_type
_atom_site_occupancy
_atom_site_symmetry_multiplicity
_atom_site_calc_flag
_atom_site_refinement_flags
_atom_site_disorder_assembly
_atom_site_disorder_group
Sn1 Sn 0.0000 0.11844(3) 0.2500 0.0570(2) Uani 1 2 d S . .
C1 C 0.0000 0.0138(5) 0.2500 0.092(4) Uani 1 2 d S . .
H1 H -0.0808 -0.0019 0.2280 0.138 Uiso 0.50 1 calc PR . .
H2 H 0.0302 -0.0019 0.3113 0.138 Uiso 0.50 1 calc PR . .
H3 H 0.0506 -0.0019 0.2107 0.138 Uiso 0.50 1 calc PR . .
C2 C 0.0644(5) 0.1294(3) 0.1204(4) 0.0549(16) Uani 1 1 d . . .
C3 C 0.0179(5) 0.1058(4) 0.0352(5) 0.070(2) Uani 1 1 d . . .
H4 H -0.0529 0.0814 0.0258 0.084 Uiso 1 1 calc R . .
C4 C 0.0706(6) 0.1164(4) -0.0367(5) 0.0702(19) Uani 1 1 d . . .
H5 H 0.0357 0.0998 -0.0943 0.084 Uiso 1 1 calc R . .
C5 C 0.1748(6) 0.1516(3) -0.0243(5) 0.0619(17) Uani 1 1 d . . .
H6 H 0.2114 0.1596 -0.0734 0.074 Uiso 1 1 calc R . .
C6 C 0.2243(5) 0.1747(3) 0.0602(4) 0.0535(15) Uani 1 1 d . . .
H7 H 0.2958 0.1985 0.0693 0.064 Uiso 1 1 calc R . .
C7 C 0.1709(4) 0.1636(2) 0.1327(4) 0.0434(13) Uani 1 1 d . . .
C8 C 0.1678(4) 0.1697(3) 0.2953(4) 0.0455(14) Uani 1 1 d . . .
C9 C 0.2240(4) 0.1859(2) 0.2254(4) 0.0417(13) Uani 1 1 d . . .
C10 C 0.3270(6) 0.2218(3) 0.2462(5) 0.0672(19) Uani 1 1 d . . .
H8 H 0.3661 0.2334 0.1997 0.081 Uiso 1 1 calc R . .
C11 C 0.3739(6) 0.2411(3) 0.3335(5) 0.075(2) Uani 1 1 d . . .
H9 H 0.4439 0.2662 0.3459 0.090 Uiso 1 1 calc R . .
C12 C 0.3210(5) 0.2245(3) 0.4015(5) 0.0544(16) Uani 1 1 d . . .
H10 H 0.3544 0.2369 0.4616 0.065 Uiso 1 1 calc R . .
C13 C 0.2177(5) 0.1892(3) 0.3820(4) 0.0477(14) Uani 1 1 d . . .
H11 H 0.1799 0.1780 0.4293 0.057 Uiso 1 1 calc R . .
Li1 Li 0.0000 0.4439(5) 0.2500 0.043(3) Uani 1 2 d S . .
C14 C 0.1200(8) 0.5395(5) 0.1310(6) 0.100(3) Uani 1 1 d D . .
O1 O 0.0123(6) 0.5098(3) 0.1431(6) 0.0542(19) Uani 0.657(9) 1 d P A 2
C15 C -0.0950(8) 0.5451(4) 0.1217(7) 0.056(3) Uani 0.657(9) 1 d P A 2
H18 H -0.0974 0.5712 0.0672 0.067 Uiso 0.657(9) 1 calc PR A 2
H19 H -0.1011 0.5741 0.1719 0.067 Uiso 0.657(9) 1 calc PR A 2
C16 C -0.2025(6) 0.4945(4) 0.1047(5) 0.078(2) Uani 1 1 d . . .
O2 O -0.1765(6) 0.4581(3) 0.1884(5) 0.0452(18) Uani 0.657(9) 1 d P A 2
C17 C -0.2619(6) 0.4091(4) 0.1863(6) 0.071(2) Uani 1 1 d . . .
C18 C -0.0219(8) 0.3572(6) 0.4125(9) 0.156(6) Uani 1 1 d . . .
H12 H 0.0482 0.3842 0.4316 0.234 Uiso 0.343(9) 1 calc PR A 1
H13 H 0.0021 0.3122 0.4129 0.234 Uiso 0.343(9) 1 calc PR A 1
H14 H -0.0752 0.3631 0.4538 0.234 Uiso 0.343(9) 1 calc PR A 1
H15 H -0.0528 0.3949 0.4382 0.234 Uiso 0.657(9) 1 calc PR A 2
H16 H 0.0622 0.3520 0.4399 0.234 Uiso 0.657(9) 1 calc PR A 2
H17 H -0.0653 0.3190 0.4243 0.234 Uiso 0.657(9) 1 calc PR A 2
O3 O -0.0344(8) 0.3646(4) 0.3291(7) 0.048(2) Uani 0.657(9) 1 d P A 2
C19 C 0.0133(7) 0.3073(4) 0.3005(6) 0.052(3) Uani 0.657(9) 1 d P . 2
H24 H -0.0229 0.2694 0.3229 0.063 Uiso 0.657(9) 1 calc PR A 2
H25 H 0.0998 0.3057 0.3243 0.063 Uiso 0.657(9) 1 calc PR A 2
C20 C 0.0092(19) 0.5835(11) 0.2141(12) 0.18(3) Uani 0.343(9) 1 d PD . 1
H22 H 0.0617 0.6200 0.2085 0.220 Uiso 0.343(9) 1 calc PR A 1
H23 H -0.0662 0.5900 0.1701 0.220 Uiso 0.343(9) 1 calc PR A 1
O4 O 0.0655(16) 0.5228(6) 0.1911(11) 0.059(4) Uani 0.343(9) 1 d P A 1
O5 O -0.1646(12) 0.4343(7) 0.1508(10) 0.047(3) Uani 0.343(9) 1 d P A 1
C22 C -0.1947(16) 0.3550(9) 0.2530(11) 0.057(5) Uani 0.343(9) 1 d P A 1
H20 H -0.2495 0.3382 0.2892 0.068 Uiso 0.343(9) 1 calc PR A 1
H21 H -0.1742 0.3191 0.2168 0.068 Uiso 0.343(9) 1 calc PR A 1
O6 O -0.0885(13) 0.3770(8) 0.3131(10) 0.043(3) Uani 0.343(9) 1 d P A 1

loop_
_atom_site_aniso_label
_atom_site_aniso_U_11
_atom_site_aniso_U_22
_atom_site_aniso_U_33
_atom_site_aniso_U_23
_atom_site_aniso_U_13
_atom_site_aniso_U_12
Sn1 0.0224(3) 0.0669(4) 0.0767(5) 0.000 -0.0002(3) 0.000
C1 0.066(7) 0.063(7) 0.156(12) 0.000 0.044(8) 0.000
C2 0.027(3) 0.061(4) 0.071(4) -0.004(3) -0.002(3) 0.004(3)
C3 0.031(3) 0.094(5) 0.078(5) -0.010(4) -0.005(3) -0.008(3)
C4 0.045(4) 0.092(5) 0.063(4) -0.011(4) -0.013(3) 0.003(4)
C5 0.053(4) 0.068(4) 0.058(4) 0.011(3) -0.003(3) 0.007(3)
C6 0.043(3) 0.044(3) 0.066(4) 0.011(3) -0.004(3) 0.001(3)
C7 0.030(3) 0.030(3) 0.066(4) 0.005(2) -0.001(2) 0.009(2)
C8 0.024(2) 0.039(3) 0.068(4) 0.000(3) -0.004(2) 0.010(2)
C9 0.031(3) 0.022(2) 0.068(4) -0.001(2) 0.003(2) 0.004(2)
C10 0.064(4) 0.054(4) 0.085(5) -0.018(4) 0.019(4) -0.025(3)
C11 0.061(4) 0.067(4) 0.095(6) -0.032(4) 0.014(4) -0.033(4)
C12 0.044(3) 0.040(3) 0.074(4) -0.019(3) 0.000(3) 0.005(3)
C13 0.031(3) 0.043(3) 0.067(4) -0.004(3) 0.003(3) 0.013(2)
Li1 0.027(6) 0.027(6) 0.069(9) 0.000 -0.004(6) 0.000
C14 0.079(6) 0.129(8) 0.086(6) 0.040(6) 0.003(5) -0.047(5)
O1 0.049(4) 0.033(3) 0.073(5) 0.004(3) -0.004(4) -0.001(3)
C15 0.057(6) 0.049(5) 0.056(6) 0.010(4) 0.001(4) 0.019(4)
C16 0.055(4) 0.083(5) 0.090(5) 0.035(4) 0.003(4) 0.027(4)
O2 0.032(3) 0.038(4) 0.057(5) -0.005(3) -0.010(3) 0.002(3)
C17 0.040(3) 0.069(4) 0.102(6) -0.007(4) 0.009(4) -0.014(3)
C18 0.076(6) 0.215(13) 0.195(12) 0.156(11) 0.065(7) 0.047(7)
O3 0.037(5) 0.032(4) 0.071(6) 0.006(3) 0.002(4) -0.001(4)
C19 0.031(4) 0.023(4) 0.096(7) 0.007(4) -0.002(5) -0.003(3)
C20 0.27(4) 0.048(13) 0.14(3) -0.007(14) -0.16(4) 0.00(2)
O4 0.087(12) 0.028(6) 0.060(9) 0.007(6) 0.010(9) -0.003(7)
O5 0.044(7) 0.039(8) 0.050(9) -0.009(6) -0.009(6) -0.006(6)
C22 0.064(11) 0.070(12) 0.042(9) -0.022(9) 0.023(8) -0.045(10)
O6 0.033(8) 0.044(8) 0.048(8) 0.000(6) -0.003(7) -0.006(7)

loop_
_atom_type_symbol
_atom_type_description
_atom_type_scat_dispersion_real
_atom_type_scat_dispersion_imag
_atom_type_scat_source
C C 0.0033 0.0016 'International Tables Vol C Tables 4.2.6.8 and 6.1.1.4'
H H 0.0000 0.0000 'International Tables Vol C Tables 4.2.6.8 and 6.1.1.4'
Sn Sn -0.6537 1.4246 'International Tables Vol C Tables 4.2.6.8 and 6.1.1.4'
Li Li -0.0003 0.0001 'International Tables Vol C Tables 4.2.6.8 and 6.1.1.4'
O O 0.0106 0.0060 'International Tables Vol C Tables 4.2.6.8 and 6.1.1.4'

loop_
_geom_angle_atom_site_label_1
_geom_angle_atom_site_label_2
_geom_angle_atom_site_label_3
_geom_angle
_geom_angle_site_symmetry_1
_geom_angle_site_symmetry_3
C1 Sn1 C8 119.15(13) . .
C1 Sn1 C8 119.15(13) . 2
C8 Sn1 C8 121.7(3) . 2
C1 Sn1 C2 95.79(16) . 2
C8 Sn1 C2 96.4(2) . 2
C8 Sn1 C2 77.8(2) 2 2
C1 Sn1 C2 95.79(16) . .
C8 Sn1 C2 77.8(2) . .
C8 Sn1 C2 96.4(2) 2 .
C2 Sn1 C2 168.4(3) 2 .
Sn1 C1 H1 109.5 . .
Sn1 C1 H2 109.5 . .
H1 C1 H2 109.5 . .
Sn1 C1 H3 109.5 . .
H1 C1 H3 109.5 . .
H2 C1 H3 109.5 . .
C3 C2 C7 117.4(6) . .
C3 C2 Sn1 130.2(5) . .
C7 C2 Sn1 112.3(4) . .
C4 C3 C2 122.5(6) . .
C4 C3 H4 118.8 . .
C2 C3 H4 118.8 . .
C3 C4 C5 119.8(6) . .
C3 C4 H5 120.1 . .
C5 C4 H5 120.1 . .
C6 C5 C4 119.1(7) . .
C6 C5 H6 120.5 . .
C4 C5 H6 120.5 . .
C5 C6 C7 120.9(6) . .
C5 C6 H7 119.5 . .
C7 C6 H7 119.5 . .
C6 C7 C2 120.4(6) . .
C6 C7 C9 122.3(5) . .
C2 C7 C9 117.3(5) . .
C13 C8 C9 119.1(5) . .
C13 C8 Sn1 127.1(5) . .
C9 C8 Sn1 113.8(4) . .
C10 C9 C8 118.3(6) . .
C10 C9 C7 123.1(6) . .
C8 C9 C7 118.6(5) . .
C11 C10 C9 121.1(7) . .
C11 C10 H8 119.4 . .
C9 C10 H8 119.4 . .
C12 C11 C10 120.7(6) . .
C12 C11 H9 119.6 . .
C10 C11 H9 119.6 . .
C11 C12 C13 118.9(6) . .
C11 C12 H10 120.5 . .
C13 C12 H10 120.5 . .
C12 C13 C8 121.8(6) . .
C12 C13 H11 119.1 . .
C8 C13 H11 119.1 . .
O2 Li1 O2 163.6(7) 2 .
O2 Li1 O6 114.9(5) 2 .
O2 Li1 O6 76.7(5) . .
O2 Li1 O6 76.7(5) 2 2
O2 Li1 O6 114.9(5) . 2
O6 Li1 O6 95.9(10) . 2
O2 Li1 O4 70.7(5) 2 .
O2 Li1 O4 96.1(6) . .
O6 Li1 O4 169.5(7) . .
O6 Li1 O4 94.0(6) 2 .
O2 Li1 O4 96.1(6) 2 2
O2 Li1 O4 70.7(5) . 2
O6 Li1 O4 94.0(6) . 2
O6 Li1 O4 169.5(7) 2 2
O4 Li1 O4 76.2(9) . 2
O2 Li1 O3 98.1(4) 2 .
O2 Li1 O3 94.6(4) . .
O6 Li1 O3 18.3(3) . .
O6 Li1 O3 84.9(6) 2 .
O4 Li1 O3 168.6(5) . .
O4 Li1 O3 103.9(5) 2 .
O2 Li1 O3 94.6(4) 2 2
O2 Li1 O3 98.1(4) . 2
O6 Li1 O3 84.9(6) . 2
O6 Li1 O3 18.3(3) 2 2
O4 Li1 O3 103.9(5) . 2
O4 Li1 O3 168.6(5) 2 2
O3 Li1 O3 78.3(6) . 2
O2 Li1 O1 77.7(3) 2 2
O2 Li1 O1 91.8(4) . 2
O6 Li1 O1 87.7(5) . 2
O6 Li1 O1 153.3(4) 2 2
O4 Li1 O1 84.8(6) . 2
O4 Li1 O1 24.1(4) 2 2
O3 Li1 O1 91.0(3) . 2
O3 Li1 O1 166.0(5) 2 2
O2 Li1 O1 91.8(4) 2 .
O2 Li1 O1 77.7(3) . .
O6 Li1 O1 153.3(4) . .
O6 Li1 O1 87.7(5) 2 .
O4 Li1 O1 24.1(4) . .
O4 Li1 O1 84.8(6) 2 .
O3 Li1 O1 166.0(5) . .
O3 Li1 O1 91.0(3) 2 .
O1 Li1 O1 100.8(6) 2 .
O2 Li1 O5 21.3(3) 2 2
O2 Li1 O5 163.3(4) . 2
O6 Li1 O5 93.6(6) . 2
O6 Li1 O5 79.3(6) 2 2
O4 Li1 O5 91.5(6) . 2
O4 Li1 O5 96.9(7) 2 2
O3 Li1 O5 77.2(5) . 2
O3 Li1 O5 94.5(5) 2 2
O1 Li1 O5 74.0(4) 2 2
O1 Li1 O5 113.1(5) . 2
O2 Li1 O5 163.3(4) 2 .
O2 Li1 O5 21.3(3) . .
O6 Li1 O5 79.3(6) . .
O6 Li1 O5 93.6(6) 2 .
O4 Li1 O5 96.9(7) . .
O4 Li1 O5 91.5(6) 2 .
O3 Li1 O5 94.5(5) . .
O3 Li1 O5 77.2(5) 2 .
O1 Li1 O5 113.1(5) 2 .
O1 Li1 O5 74.0(4) . .
O5 Li1 O5 169.4(10) 2 .
O4 C14 O1 37.8(7) . .
C15 O1 C14 119.1(7) . .
C15 O1 Li1 107.9(6) . .
C14 O1 Li1 124.8(6) . .
O1 C15 C16 107.8(7) . .
O1 C15 H18 110.2 . .
C16 C15 H18 110.2 . .
O1 C15 H19 110.2 . .
C16 C15 H19 110.2 . .
H18 C15 H19 108.5 . .
O2 C16 O5 31.5(5) . .
O2 C16 C15 101.1(6) . .
O5 C16 C15 110.2(7) . .
C17 O2 C16 110.1(6) . .
C17 O2 Li1 121.4(6) . .
C16 O2 Li1 117.8(5) . .
O2 C17 O5 32.1(5) . .
O2 C17 C22 104.6(7) . .
O5 C17 C22 100.5(9) . .
O3 C18 O6 23.6(6) . .
O3 C18 H12 97.9 . .
O6 C18 H12 109.5 . .
O3 C18 H13 95.5 . .
O6 C18 H13 109.5 . .
H12 C18 H13 109.5 . .
O3 C18 H14 133.0 . .
O6 C18 H14 109.5 . .
H12 C18 H14 109.5 . .
H13 C18 H14 109.5 . .
O3 C18 H15 109.5 . .
O6 C18 H15 91.6 . .
H12 C18 H15 76.8 . .
H13 C18 H15 153.4 . .
H14 C18 H15 46.1 . .
O3 C18 H16 109.5 . .
O6 C18 H16 131.8 . .
H12 C18 H16 41.6 . .
H13 C18 H16 68.7 . .
H14 C18 H16 116.4 . .
H15 C18 H16 109.5 . .
O3 C18 H17 109.5 . .
O6 C18 H17 102.8 . .
H12 C18 H17 147.0 . .
H13 C18 H17 51.2 . .
H14 C18 H17 64.3 . .
H15 C18 H17 109.5 . .
H16 C18 H17 109.5 . .
C18 O3 C19 103.8(9) . .
C18 O3 Li1 132.1(8) . .
C19 O3 Li1 110.3(7) . .
O3 C19 C19 107.8(6) . 2
O3 C19 H24 110.1 . .
C19 C19 H24 110.1 2 .
O3 C19 H25 110.1 . .
C19 C19 H25 110.1 2 .
H24 C19 H25 108.5 . .
C20 C20 O4 113.5(13) 2 .
C20 C20 H22 108.9 2 .
O4 C20 H22 108.9 . .
C20 C20 H23 108.9 2 .
O4 C20 H23 108.9 . .
H22 C20 H23 107.7 . .
C14 O4 C20 104.2(12) . .
C14 O4 Li1 143.9(11) . .
C20 O4 Li1 110.4(13) . .
C17 O5 C16 108.3(10) . .
C17 O5 Li1 114.2(9) . .
C16 O5 Li1 112.5(8) . .
O6 C22 C17 114.2(13) . .
O6 C22 H20 108.7 . .
C17 C22 H20 108.7 . .
O6 C22 H21 108.7 . .
C17 C22 H21 108.7 . .
H20 C22 H21 107.6 . .
C22 O6 C18 133.7(14) . .
C22 O6 Li1 110.9(11) . .
C18 O6 Li1 115.1(9) . .

loop_
_geom_bond_atom_site_label_1
_geom_bond_atom_site_label_2
_geom_bond_distance
_geom_bond_site_symmetry_2
Sn1 C1 2.186(11) .
Sn1 C8 2.196(5) .
Sn1 C8 2.196(5) 2
Sn1 C2 2.268(7) 2
Sn1 C2 2.268(7) .
C1 H1 0.9800 .
C1 H2 0.9800 .
C1 H3 0.9800 .
C2 C3 1.385(9) .
C2 C7 1.402(8) .
C3 C4 1.381(10) .
C3 H4 0.9500 .
C4 C5 1.391(9) .
C4 H5 0.9500 .
C5 C6 1.379(9) .
C5 H6 0.9500 .
C6 C7 1.397(8) .
C6 H7 0.9500 .
C7 C9 1.489(8) .
C8 C13 1.384(8) .
C8 C9 1.404(8) .
C9 C10 1.387(8) .
C10 C11 1.384(10) .
C10 H8 0.9500 .
C11 C12 1.358(10) .
C11 H9 0.9500 .
C12 C13 1.382(8) .
C12 H10 0.9500 .
C13 H11 0.9500 .
Li1 O2 2.079(6) 2
Li1 O2 2.079(6) .
Li1 O6 2.085(17) .
Li1 O6 2.085(17) 2
Li1 O4 2.096(16) .
Li1 O4 2.096(16) 2
Li1 O3 2.135(12) .
Li1 O3 2.135(12) 2
Li1 O1 2.160(10) 2
Li1 O1 2.160(10) .
Li1 O5 2.173(13) 2
Li1 O5 2.173(13) .
C14 O4 1.267(16) .
C14 O1 1.440(10) .
O1 C15 1.421(11) .
C15 C16 1.611(12) .
C15 H18 0.9900 .
C15 H19 0.9900 .
C16 O2 1.460(10) .
C16 O5 1.461(15) .
O2 C17 1.419(9) .
C17 O5 1.449(16) .
C17 C22 1.60(2) .
C18 O3 1.256(14) .
C18 O6 1.598(18) .
C18 H12 0.9800 .
C18 H13 0.9800 .
C18 H14 0.9800 .
C18 H15 0.9800 .
C18 H16 0.9800 .
C18 H17 0.9800 .
O3 C19 1.425(12) .
C19 C19 1.503(19) 2
C19 H24 0.9900 .
C19 H25 0.9900 .
C20 C20 1.16(4) 2
C20 O4 1.50(2) .
C20 H22 0.9900 .
C20 H23 0.9900 .
C22 O6 1.44(2) .
C22 H20 0.9900 .
C22 H21 0.9900 .

loop_
_geom_torsion_atom_site_label_1
_geom_torsion_atom_site_label_2
_geom_torsion_atom_site_label_3
_geom_torsion_atom_site_label_4
_geom_torsion
_geom_torsion_site_symmetry_1
_geom_torsion_site_symmetry_4
C1 Sn1 C2 C3 56.3(6) . .
C8 Sn1 C2 C3 175.0(6) . .
C8 Sn1 C2 C3 -63.9(6) 2 .
C2 Sn1 C2 C3 -123.7(6) 2 .
C1 Sn1 C2 C7 -120.8(4) . .
C8 Sn1 C2 C7 -2.1(4) . .
C8 Sn1 C2 C7 119.0(4) 2 .
C2 Sn1 C2 C7 59.2(4) 2 .
C7 C2 C3 C4 -1.9(10) . .
Sn1 C2 C3 C4 -178.9(5) . .
C2 C3 C4 C5 0.5(11) . .
C3 C4 C5 C6 0.6(10) . .
C4 C5 C6 C7 -0.4(9) . .
C5 C6 C7 C2 -1.0(8) . .
C5 C6 C7 C9 177.9(5) . .
C3 C2 C7 C6 2.1(8) . .
Sn1 C2 C7 C6 179.6(4) . .
C3 C2 C7 C9 -176.8(5) . .
Sn1 C2 C7 C9 0.7(6) . .
C1 Sn1 C8 C13 -90.1(5) . .
C8 Sn1 C8 C13 89.9(5) 2 .
C2 Sn1 C8 C13 10.3(5) 2 .
C2 Sn1 C8 C13 -180.0(5) . .
C1 Sn1 C8 C9 93.2(4) . .
C8 Sn1 C8 C9 -86.8(4) 2 .
C2 Sn1 C8 C9 -166.4(4) 2 .
C2 Sn1 C8 C9 3.3(4) . .
C13 C8 C9 C10 -0.9(8) . .
Sn1 C8 C9 C10 176.1(4) . .
C13 C8 C9 C7 178.8(4) . .
Sn1 C8 C9 C7 -4.2(6) . .
C6 C7 C9 C10 3.2(8) . .
C2 C7 C9 C10 -177.9(6) . .
C6 C7 C9 C8 -176.5(5) . .
C2 C7 C9 C8 2.3(7) . .
C8 C9 C10 C11 0.3(10) . .
C7 C9 C10 C11 -179.4(6) . .
C9 C10 C11 C12 1.0(12) . .
C10 C11 C12 C13 -1.5(11) . .
C11 C12 C13 C8 0.9(9) . .
C9 C8 C13 C12 0.3(8) . .
Sn1 C8 C13 C12 -176.2(4) . .
O4 C14 O1 C15 105.8(15) . .
O4 C14 O1 Li1 -38.7(12) . .
O2 Li1 O1 C15 -141.7(7) 2 .
O2 Li1 O1 C15 25.6(6) . .
O6 Li1 O1 C15 42.9(18) . .
O6 Li1 O1 C15 141.6(7) 2 .
O4 Li1 O1 C15 -113.2(15) . .
O4 Li1 O1 C15 -45.8(6) 2 .
O3 Li1 O1 C15 83.4(18) . .
O3 Li1 O1 C15 123.6(6) 2 .
O1 Li1 O1 C15 -63.9(6) 2 .
O5 Li1 O1 C15 -141.0(7) 2 .
O5 Li1 O1 C15 47.3(7) . .
O2 Li1 O1 C14 6.1(9) 2 .
O2 Li1 O1 C14 173.3(9) . .
O6 Li1 O1 C14 -169.3(14) . .
O6 Li1 O1 C14 -70.6(10) 2 .
O4 Li1 O1 C14 34.5(12) . .
O4 Li1 O1 C14 102.0(11) 2 .
O3 Li1 O1 C14 -128.9(15) . .
O3 Li1 O1 C14 -88.6(9) 2 .
O1 Li1 O1 C14 83.9(8) 2 .
O5 Li1 O1 C14 6.7(11) 2 .
O5 Li1 O1 C14 -165.0(10) . .
C14 O1 C15 C16 158.6(8) . .
Li1 O1 C15 C16 -51.5(8) . .
O1 C15 C16 O2 55.0(9) . .
O1 C15 C16 O5 23.6(12) . .
O5 C16 O2 C17 -68.3(13) . .
C15 C16 O2 C17 -178.9(7) . .
O5 C16 O2 Li1 76.7(13) . .
C15 C16 O2 Li1 -33.9(8) . .
O2 Li1 O2 C17 -160.3(7) 2 .
O6 Li1 O2 C17 -23.5(8) . .
O6 Li1 O2 C17 67.0(10) 2 .
O4 Li1 O2 C17 164.3(8) . .
O4 Li1 O2 C17 -122.6(8) 2 .
O3 Li1 O2 C17 -19.6(8) . .
O3 Li1 O2 C17 59.3(8) 2 .
O1 Li1 O2 C17 -110.7(8) 2 .
O1 Li1 O2 C17 148.6(8) . .
O5 Li1 O2 C17 -79(3) 2 .
O5 Li1 O2 C17 71.0(13) . .
O2 Li1 O2 C16 58.8(6) 2 .
O6 Li1 O2 C16 -164.4(8) . .
O6 Li1 O2 C16 -74.0(9) 2 .
O4 Li1 O2 C16 23.3(8) . .
O4 Li1 O2 C16 96.4(8) 2 .
O3 Li1 O2 C16 -160.5(6) . .
O3 Li1 O2 C16 -81.6(8) 2 .
O1 Li1 O2 C16 108.3(7) 2 .
O1 Li1 O2 C16 7.6(7) . .
O5 Li1 O2 C16 140(2) 2 .
O5 Li1 O2 C16 -70.0(14) . .
C16 O2 C17 O5 67.2(13) . .
Li1 O2 C17 O5 -76.4(12) . .
C16 O2 C17 C22 153.7(9) . .
Li1 O2 C17 C22 10.1(11) . .
O6 C18 O3 C19 -137(2) . .
O6 C18 O3 Li1 88(2) . .
O2 Li1 O3 C18 54.9(10) 2 .
O2 Li1 O3 C18 -114.6(10) . .
O6 Li1 O3 C18 -102(2) . .
O6 Li1 O3 C18 130.8(12) 2 .
O4 Li1 O3 C18 46(3) . .
O4 Li1 O3 C18 -43.4(12) 2 .
O3 Li1 O3 C18 148.0(12) 2 .
O1 Li1 O3 C18 -22.8(10) 2 .
O1 Li1 O3 C18 -170.7(13) . .
O5 Li1 O3 C18 50.6(10) 2 .
O5 Li1 O3 C18 -136.0(11) . .
O2 Li1 O3 C19 -77.6(7) 2 .
O2 Li1 O3 C19 112.8(6) . .
O6 Li1 O3 C19 125(2) . .
O6 Li1 O3 C19 -1.8(6) 2 .
O4 Li1 O3 C19 -87(3) . .
O4 Li1 O3 C19 -176.0(7) 2 .
O3 Li1 O3 C19 15.5(4) 2 .
O1 Li1 O3 C19 -155.3(6) 2 .
O1 Li1 O3 C19 56.7(18) . .
O5 Li1 O3 C19 -82.0(7) 2 .
O5 Li1 O3 C19 91.4(7) . .
C18 O3 C19 C19 172.0(9) . 2
Li1 O3 C19 C19 -42.2(9) . 2
O1 C14 O4 C20 -99.3(17) . .
O1 C14 O4 Li1 63.9(19) . .
C20 C20 O4 C14 -155(3) 2 .
C20 C20 O4 Li1 35(3) 2 .
O2 Li1 O4 C14 86(2) 2 .
O2 Li1 O4 C14 -104(2) . .
O6 Li1 O4 C14 -150(3) . .
O6 Li1 O4 C14 11(2) 2 .
O4 Li1 O4 C14 -173(3) 2 .
O3 Li1 O4 C14 96(4) . .
O3 Li1 O4 C14 -4(2) 2 .
O1 Li1 O4 C14 165(2) 2 .
O1 Li1 O4 C14 -64(2) . .
O5 Li1 O4 C14 91(2) 2 .
O5 Li1 O4 C14 -83(2) . .
O2 Li1 O4 C20 -111.5(13) 2 .
O2 Li1 O4 C20 58.5(13) . .
O6 Li1 O4 C20 12(4) . .
O6 Li1 O4 C20 174.1(13) 2 .
O4 Li1 O4 C20 -9.9(9) 2 .
O3 Li1 O4 C20 -102(3) . .
O3 Li1 O4 C20 158.4(12) 2 .
O1 Li1 O4 C20 -32.7(12) 2 .
O1 Li1 O4 C20 98.8(19) . .
O5 Li1 O4 C20 -106.6(13) 2 .
O5 Li1 O4 C20 80.0(13) . .
O2 C17 O5 C16 -65.7(13) . .
C22 C17 O5 C16 -166.6(10) . .
O2 C17 O5 Li1 60.6(11) . .
C22 C17 O5 Li1 -40.3(11) . .
O2 C16 O5 C17 64.2(13) . .
C15 C16 O5 C17 142.4(9) . .
O2 C16 O5 Li1 -63.0(10) . .
C15 C16 O5 Li1 15.1(12) . .
O2 Li1 O5 C17 170(2) 2 .
O2 Li1 O5 C17 -60.1(13) . .
O6 Li1 O5 C17 20.8(10) . .
O6 Li1 O5 C17 116.2(11) 2 .
O4 Li1 O5 C17 -149.3(10) . .
O4 Li1 O5 C17 -73.0(10) 2 .
O3 Li1 O5 C17 31.0(10) . .
O3 Li1 O5 C17 108.0(10) 2 .
O1 Li1 O5 C17 -62.0(11) 2 .
O1 Li1 O5 C17 -157.2(11) . .
O5 Li1 O5 C17 69.0(9) 2 .
O2 Li1 O5 C16 -66(3) 2 .
O2 Li1 O5 C16 63.9(12) . .
O6 Li1 O5 C16 144.9(12) . .
O6 Li1 O5 C16 -119.7(10) 2 .
O4 Li1 O5 C16 -25.2(11) . .
O4 Li1 O5 C16 51.1(11) 2 .
O3 Li1 O5 C16 155.1(10) . .
O3 Li1 O5 C16 -127.9(10) 2 .
O1 Li1 O5 C16 62.1(11) 2 .
O1 Li1 O5 C16 -33.1(9) . .
O5 Li1 O5 C16 -166.9(10) 2 .
O2 C17 C22 O6 17.2(16) . .
O5 C17 C22 O6 49.8(16) . .
C17 C22 O6 C18 149.6(15) . .
C17 C22 O6 Li1 -35.9(17) . .
O3 C18 O6 C22 117(3) . .
O3 C18 O6 Li1 -56.9(18) . .
O2 Li1 O6 C22 -161.6(12) 2 .
O2 Li1 O6 C22 30.8(12) . .
O6 Li1 O6 C22 -83.4(13) 2 .
O4 Li1 O6 C22 78(4) . .
O4 Li1 O6 C22 99.8(13) 2 .
O3 Li1 O6 C22 -137(3) . .
O3 Li1 O6 C22 -68.8(12) 2 .
O1 Li1 O6 C22 123.1(13) 2 .
O1 Li1 O6 C22 13(2) . .
O5 Li1 O6 C22 -163.0(13) 2 .
O5 Li1 O6 C22 9.1(13) . .
O2 Li1 O6 C18 14.1(13) 2 .
O2 Li1 O6 C18 -153.6(12) . .
O6 Li1 O6 C18 92.2(12) 2 .
O4 Li1 O6 C18 -106(3) . .
O4 Li1 O6 C18 -84.5(13) 2 .
O3 Li1 O6 C18 39.0(14) . .
O3 Li1 O6 C18 106.8(12) 2 .
O1 Li1 O6 C18 -61.2(11) 2 .
O1 Li1 O6 C18 -171.0(11) . .
O5 Li1 O6 C18 12.6(12) 2 .
O5 Li1 O6 C18 -175.3(13) . .
